data_7037246
loop_
_publ_author_name
'J\;edrzkiewicz, D'
'Ejfler, J.'
'John, \/L'
'Szafert, S.'

_publ_section_title
;
 Zebra reaction or the recipe for the synthesis of heterodimeric zinc
 complexes.
;
_journal_issue 7
_journal_name_full 'Dalton transactions (Cambridge, England : 2003)'
_journal_page_first 2829
_journal_page_last 2838
_journal_paper_doi 10.1039/c5dt03883a
_journal_volume 45
_journal_year 2016
_chemical_absolute_configuration rm
_chemical_formula_moiety 'C44 H62 N2 O2 Zn2'
_chemical_formula_sum 'C44 H62 N2 O2 Zn2'
_chemical_formula_weight 781.69
_space_group_crystal_system triclinic
_space_group_IT_number 1
_space_group_name_Hall 'P 1'
_space_group_name_H-M_alt 'P 1'
_symmetry_space_group_name_Hall 'P 1'
_symmetry_space_group_name_H-M 'P 1'
_atom_sites_solution_hydrogens geom
_audit_creation_method SHELXL-2014/7
_audit_update_record
;
2015-10-29 deposited with the CCDC.
2015-11-13 downloaded from the CCDC.
;
_cell_angle_alpha 70.36(2)
_cell_angle_beta 82.48(3)
_cell_angle_gamma 82.65(3)
_cell_formula_units_Z 1
_cell_length_a 7.030(2)
_cell_length_b 10.327(3)
_cell_length_c 15.279(6)
_cell_measurement_reflns_used 4553
_cell_measurement_temperature 129(2)
_cell_measurement_theta_max 28.4720
_cell_measurement_theta_min 2.9140
_cell_volume 1031.5(6)
_computing_cell_refinement
;
CrysAlisPro, Agilent Technologies,
Version 1.171.37.31 (release 14-01-2014 CrysAlis171 .NET)
(compiled Jan 14 2014,18:38:05)
;
_computing_data_collection
;
CrysAlisPro, Agilent Technologies,
Version 1.171.37.31 (release 14-01-2014 CrysAlis171 .NET)
(compiled Jan 14 2014,18:38:05)
;
_computing_data_reduction
;
CrysAlisPro, Agilent Technologies,
Version 1.171.37.31 (release 14-01-2014 CrysAlis171 .NET)
(compiled Jan 14 2014,18:38:05)
;
_computing_structure_refinement 'SHELXL-2014/7 (Sheldrick, 2014)'
_computing_structure_solution 'SHELXL-2013/1 (Sheldrick, 2013)'
_diffrn_ambient_temperature 129(2)
_diffrn_detector_area_resol_mean 10.3456
_diffrn_measured_fraction_theta_full 0.999
_diffrn_measured_fraction_theta_max 0.862
_diffrn_measurement_device_type 'Xcalibur, Ruby'
_diffrn_measurement_method '\w scans'
_diffrn_radiation_type MoK\a
_diffrn_radiation_wavelength 0.71073
_diffrn_reflns_av_R_equivalents 0.0159
_diffrn_reflns_av_unetI/netI 0.0352
_diffrn_reflns_laue_measured_fraction_full 0.999
_diffrn_reflns_laue_measured_fraction_max 0.862
_diffrn_reflns_limit_h_max 9
_diffrn_reflns_limit_h_min -9
_diffrn_reflns_limit_k_max 13
_diffrn_reflns_limit_k_min -7
_diffrn_reflns_limit_l_max 20
_diffrn_reflns_limit_l_min -18
_diffrn_reflns_number 7164
_diffrn_reflns_point_group_measured_fraction_full 0.646
_diffrn_reflns_point_group_measured_fraction_max 0.542
_diffrn_reflns_theta_full 26.000
_diffrn_reflns_theta_max 28.752
_diffrn_reflns_theta_min 2.844
_diffrn_source 'Enhance (Mo) X-ray Source'
_exptl_absorpt_coefficient_mu 1.199
_exptl_absorpt_correction_T_max 0.911
_exptl_absorpt_correction_T_min 0.796
_exptl_absorpt_correction_type analytical
_exptl_absorpt_process_details
;
CrysAlisPro, Agilent Technologies,
Version 1.171.37.31 (release 14-01-2014 CrysAlis171 .NET)
(compiled Jan 14 2014,18:38:05)
Analytical numeric absorption correction using a multifaceted crystal
            model based on expressions derived by R.C. Clark & J.S. Reid.
(Clark, R. C. & Reid, J. S. (1995). Acta Cryst. A51, 887-897)
Empirical absorption correction using spherical harmonics,
 implemented in SCALE3 ABSPACK scaling algorithm.
;
_exptl_crystal_colour colourless
_exptl_crystal_density_diffrn 1.258
_exptl_crystal_description block
_exptl_crystal_F_000 416
_exptl_crystal_size_max 0.260
_exptl_crystal_size_mid 0.190
_exptl_crystal_size_min 0.100
_refine_diff_density_max 0.321
_refine_diff_density_min -0.290
_refine_diff_density_rms 0.053
_refine_ls_abs_structure_details
;
 Flack x determined using 1096 quotients [(I+)-(I-)]/[(I+)+(I-)]
 (Parsons, Flack and Wagner, Acta Cryst. B69 (2013) 249-259).
;
_refine_ls_abs_structure_Flack -0.004(9)
_refine_ls_extinction_method none
_refine_ls_goodness_of_fit_ref 0.996
_refine_ls_hydrogen_treatment constr
_refine_ls_matrix_type full
_refine_ls_number_parameters 525
_refine_ls_number_reflns 5807
_refine_ls_number_restraints 69
_refine_ls_restrained_S_all 0.997
_refine_ls_R_factor_all 0.0306
_refine_ls_R_factor_gt 0.0267
_refine_ls_shift/su_max 0.001
_refine_ls_shift/su_mean 0.000
_refine_ls_structure_factor_coef Fsqd
_refine_ls_weighting_details 'w=1/[\s^2^(Fo^2^)+(0.0251P)^2^+0.4405P] where P=(Fo^2^+2Fc^2^)/3'
_refine_ls_weighting_scheme calc
_refine_ls_wR_factor_gt 0.0599
_refine_ls_wR_factor_ref 0.0621
_reflns_Friedel_coverage 0.258
_reflns_friedel_fraction_full 0.292
_reflns_friedel_fraction_max 0.222
_reflns_number_gt 5382
_reflns_number_total 5807
_reflns_threshold_expression 'I > 2\s(I)'
_cod_data_source_file c5dt03883a2.cif
_cod_data_source_block SS-Zn
_cod_depositor_comments 'Adding full bibliography for 7037244--7037248.cif.'
_cod_original_cell_volume 1031.6(6)
_cod_database_code 7037246
_shelx_shelxl_version_number 2014/7
_shelx_space_group_comment
;
The symmetry employed for this shelxl refinement is uniquely defined
by the following loop, which should always be used as a source of
symmetry information in preference to the above space-group names.
They are only intended as comments.
;
_shelx_estimated_absorpt_t_min 0.746
_shelx_estimated_absorpt_t_max 0.890
_absolute_configuration_of_chiral_atoms 'c13(S); c43(S)'

loop_
_space_group_symop_operation_xyz
'x, y, z'

loop_
_atom_site_label
_atom_site_type_symbol
_atom_site_fract_x
_atom_site_fract_y
_atom_site_fract_z
_atom_site_U_iso_or_equiv
_atom_site_adp_type
_atom_site_occupancy
_atom_site_site_symmetry_order
_atom_site_calc_flag
_atom_site_refinement_flags_posn
_atom_site_refinement_flags_adp
_atom_site_refinement_flags_occupancy
_atom_site_disorder_assembly
_atom_site_disorder_group
Zn1 Zn 0.49371(4) 0.86987(3) 0.85763(2) 0.01943(13) Uani 1 1 d . . . . .
Zn2 Zn 0.48373(4) 0.56360(3) 0.87408(2) 0.01820(13) Uani 1 1 d . . . . .
O1 O 0.6290(5) 0.6845(4) 0.9211(2) 0.0208(9) Uani 1 1 d . . . . .
O2 O 0.3557(5) 0.7491(4) 0.8071(2) 0.0185(8) Uani 1 1 d . . . . .
N1 N 0.3452(6) 0.8838(5) 0.9886(3) 0.0195(10) Uani 1 1 d . . . . .
N2 N 0.6543(6) 0.5467(5) 0.7497(3) 0.0170(9) Uani 1 1 d . . . . .
C1 C 0.6638(7) 0.6425(6) 1.0118(4) 0.0173(11) Uani 1 1 d . . . . .
C2 C 0.5297(8) 0.6659(6) 1.0807(4) 0.0195(11) Uani 1 1 d . . . . .
C3 C 0.5715(8) 0.6157(6) 1.1738(4) 0.0227(12) Uani 1 1 d . . . . .
H3 H 0.4781 0.6338 1.2201 0.027 Uiso 1 1 calc R U . . .
C4 C 0.7445(8) 0.5403(6) 1.2012(4) 0.0235(12) Uani 1 1 d . . . . .
C5 C 0.8783(8) 0.5203(6) 1.1321(4) 0.0240(12) Uani 1 1 d . . . . .
H5 H 1.0000 0.4726 1.1485 0.029 Uiso 1 1 calc R U . . .
C6 C 0.8418(8) 0.5677(6) 1.0380(4) 0.0227(12) Uani 1 1 d . . . . .
H6 H 0.9362 0.5498 0.9920 0.027 Uiso 1 1 calc R U . . .
C7 C 0.7847(9) 0.4763(7) 1.3050(4) 0.0327(14) Uani 1 1 d . . . . .
C8 C 0.6406(17) 0.5365(10) 1.3696(6) 0.047(3) Uani 0.828(13) 1 d . U P A 1
H8A H 0.6543 0.6353 1.3537 0.071 Uiso 0.828(13) 1 calc R U P A 1
H8B H 0.6668 0.4889 1.4347 0.071 Uiso 0.828(13) 1 calc R U P A 1
H8C H 0.5091 0.5237 1.3615 0.071 Uiso 0.828(13) 1 calc R U P A 1
C9 C 0.9887(14) 0.5030(14) 1.3170(6) 0.060(3) Uani 0.828(13) 1 d . . P A 1
H9A H 1.0839 0.4571 1.2816 0.091 Uiso 0.828(13) 1 calc R U P A 1
H9B H 1.0108 0.4664 1.3832 0.091 Uiso 0.828(13) 1 calc R U P A 1
H9C H 1.0014 0.6026 1.2936 0.091 Uiso 0.828(13) 1 calc R U P A 1
C10 C 0.7642(19) 0.3223(10) 1.3361(6) 0.058(3) Uani 0.828(13) 1 d . U P A 1
H10A H 0.6365 0.3072 1.3243 0.087 Uiso 0.828(13) 1 calc R U P A 1
H10B H 0.7793 0.2817 1.4030 0.087 Uiso 0.828(13) 1 calc R U P A 1
H10C H 0.8635 0.2786 1.3011 0.087 Uiso 0.828(13) 1 calc R U P A 1
C8A C 0.747(6) 0.576(4) 1.354(2) 0.044(6) Uani 0.172(13) 1 d . U P A 2
H8D H 0.8447 0.6424 1.3319 0.065 Uiso 0.172(13) 1 calc R U P A 2
H8E H 0.7531 0.5278 1.4213 0.065 Uiso 0.172(13) 1 calc R U P A 2
H8F H 0.6192 0.6243 1.3431 0.065 Uiso 0.172(13) 1 calc R U P A 2
C9A C 0.998(5) 0.413(4) 1.312(2) 0.043(8) Uani 0.172(13) 1 d . U P A 2
H9D H 1.0843 0.4835 1.2768 0.065 Uiso 0.172(13) 1 calc R U P A 2
H9E H 1.0180 0.3360 1.2870 0.065 Uiso 0.172(13) 1 calc R U P A 2
H9F H 1.0247 0.3786 1.3780 0.065 Uiso 0.172(13) 1 calc R U P A 2
C10A C 0.639(7) 0.352(5) 1.343(3) 0.060(7) Uani 0.172(13) 1 d . U P A 2
H10D H 0.6523 0.3016 1.4090 0.089 Uiso 0.172(13) 1 calc R U P A 2
H10E H 0.6728 0.2877 1.3069 0.089 Uiso 0.172(13) 1 calc R U P A 2
H10F H 0.5057 0.3914 1.3348 0.089 Uiso 0.172(13) 1 calc R U P A 2
C11 C 0.3338(7) 0.7429(6) 1.0566(4) 0.0202(12) Uani 1 1 d . . . . .
H11A H 0.2639 0.6888 1.0307 0.024 Uiso 1 1 calc R U . . .
H11B H 0.2582 0.7493 1.1146 0.024 Uiso 1 1 calc R U . . .
C12 C 0.4639(7) 0.9620(6) 1.0232(4) 0.0231(11) Uani 1 1 d . . . . .
H12A H 0.5964 0.9186 1.0258 0.035 Uiso 1 1 calc R U . . .
H12B H 0.4102 0.9616 1.0857 0.035 Uiso 1 1 calc R U . . .
H12C H 0.4636 1.0574 0.9808 0.035 Uiso 1 1 calc R U . . .
C13 C 0.1499(7) 0.9644(6) 0.9710(4) 0.0237(12) Uani 1 1 d . . . . .
H13 H 0.1779 1.0578 0.9269 0.028 Uiso 1 1 calc R U . . .
C14 C 0.0351(5) 0.9044(5) 0.9189(3) 0.0364(10) Uani 1 1 d . . . . .
H14A H 0.1114 0.8990 0.8616 0.055 Uiso 1 1 calc R U . . .
H14B H -0.0843 0.9637 0.9030 0.055 Uiso 1 1 calc R U . . .
H14C H 0.0038 0.8117 0.9585 0.055 Uiso 1 1 calc R U . . .
C15 C 0.0338(6) 0.9902(6) 1.0552(3) 0.0176(10) Uani 1 1 d . . . . .
C16 C -0.0876(8) 0.8940(6) 1.1162(4) 0.0211(12) Uani 1 1 d . . . . .
H16 H -0.0882 0.8063 1.1088 0.025 Uiso 1 1 calc R U . . .
C17 C -0.2060(8) 0.9262(6) 1.1867(4) 0.0235(12) Uani 1 1 d . . . . .
H17 H -0.2852 0.8594 1.2285 0.028 Uiso 1 1 calc R U . . .
C18 C -0.2110(8) 1.0540(7) 1.1971(4) 0.0275(12) Uani 1 1 d . . . . .
H18 H -0.2964 1.0770 1.2443 0.033 Uiso 1 1 calc R U . . .
C19 C -0.0902(9) 1.1479(6) 1.1381(4) 0.0305(12) Uani 1 1 d . . . . .
H19 H -0.0913 1.2356 1.1457 0.037 Uiso 1 1 calc R U . . .
C20 C 0.0315(7) 1.1176(5) 1.0686(3) 0.0228(10) Uani 1 1 d . . . . .
H20 H 0.1148 1.1836 1.0293 0.027 Uiso 1 1 calc R U . . .
C21 C 0.5605(8) 1.0540(6) 0.7740(4) 0.0390(14) Uani 1 1 d . . . . .
H21A H 0.4523 1.1217 0.7821 0.047 Uiso 1 1 calc R U . . .
H21B H 0.6739 1.0761 0.7967 0.047 Uiso 1 1 calc R U . . .
C22 C 0.6041(9) 1.0787(6) 0.6724(4) 0.0430(15) Uani 1 1 d . . . . .
H22A H 0.6295 1.1753 0.6408 0.065 Uiso 1 1 calc R U . . .
H22B H 0.4937 1.0586 0.6475 0.065 Uiso 1 1 calc R U . . .
H22C H 0.7178 1.0184 0.6616 0.065 Uiso 1 1 calc R U . . .
C31 C 0.3238(8) 0.7886(6) 0.7151(4) 0.0201(12) Uani 1 1 d . . . . .
C32 C 0.4660(7) 0.7574(6) 0.6496(4) 0.0163(10) Uani 1 1 d . . . . .
C33 C 0.4299(7) 0.8049(6) 0.5557(4) 0.0204(11) Uani 1 1 d . . . . .
H33 H 0.5269 0.7853 0.5112 0.024 Uiso 1 1 calc R U . . .
C34 C 0.2579(8) 0.8798(6) 0.5241(4) 0.0221(11) Uani 1 1 d . . . . .
C35 C 0.1207(8) 0.9052(6) 0.5920(4) 0.0244(13) Uani 1 1 d . . . . .
H35 H 0.0027 0.9573 0.5735 0.029 Uiso 1 1 calc R U . . .
C36 C 0.1505(7) 0.8572(6) 0.6855(4) 0.0188(11) Uani 1 1 d . . . . .
H36 H 0.0499 0.8716 0.7301 0.023 Uiso 1 1 calc R U . . .
C37 C 0.2219(9) 0.9385(7) 0.4210(4) 0.0347(15) Uani 1 1 d . . . . .
C38 C 0.383(3) 0.882(2) 0.3583(16) 0.036(4) Uani 0.55(3) 1 d . U P B 1
H38A H 0.5047 0.9194 0.3582 0.054 Uiso 0.55(3) 1 calc R U P B 1
H38B H 0.3461 0.9115 0.2944 0.054 Uiso 0.55(3) 1 calc R U P B 1
H38C H 0.3990 0.7814 0.3831 0.054 Uiso 0.55(3) 1 calc R U P B 1
C39 C 0.014(3) 0.890(3) 0.4121(14) 0.050(4) Uani 0.55(3) 1 d . U P B 1
H39A H 0.0193 0.7885 0.4359 0.076 Uiso 0.55(3) 1 calc R U P B 1
H39B H -0.0123 0.9225 0.3465 0.076 Uiso 0.55(3) 1 calc R U P B 1
H39C H -0.0880 0.9283 0.4486 0.076 Uiso 0.55(3) 1 calc R U P B 1
C40 C 0.205(4) 1.088(2) 0.3874(13) 0.056(4) Uani 0.55(3) 1 d . U P B 1
H40A H 0.1004 1.1231 0.4252 0.083 Uiso 0.55(3) 1 calc R U P B 1
H40B H 0.1762 1.1216 0.3220 0.083 Uiso 0.55(3) 1 calc R U P B 1
H40C H 0.3262 1.1215 0.3924 0.083 Uiso 0.55(3) 1 calc R U P B 1
C38A C 0.329(4) 0.859(3) 0.363(2) 0.042(5) Uani 0.45(3) 1 d . U P B 2
H38D H 0.4677 0.8611 0.3636 0.063 Uiso 0.45(3) 1 calc R U P B 2
H38E H 0.2947 0.9012 0.2982 0.063 Uiso 0.45(3) 1 calc R U P B 2
H38F H 0.2955 0.7638 0.3870 0.063 Uiso 0.45(3) 1 calc R U P B 2
C39A C 0.030(4) 0.948(3) 0.4047(19) 0.058(5) Uani 0.45(3) 1 d . U P B 2
H39D H -0.0194 0.8570 0.4326 0.088 Uiso 0.45(3) 1 calc R U P B 2
H39E H 0.0191 0.9807 0.3373 0.088 Uiso 0.45(3) 1 calc R U P B 2
H39F H -0.0459 1.0131 0.4327 0.088 Uiso 0.45(3) 1 calc R U P B 2
C40A C 0.289(4) 1.097(3) 0.3883(17) 0.049(5) Uani 0.45(3) 1 d . U P B 2
H40D H 0.2133 1.1474 0.4271 0.073 Uiso 0.45(3) 1 calc R U P B 2
H40E H 0.2660 1.1442 0.3227 0.073 Uiso 0.45(3) 1 calc R U P B 2
H40F H 0.4258 1.0928 0.3956 0.073 Uiso 0.45(3) 1 calc R U P B 2
C41 C 0.6610(7) 0.6886(6) 0.6775(4) 0.0200(12) Uani 1 1 d . . . . .
H41A H 0.7228 0.7480 0.7025 0.024 Uiso 1 1 calc R U . . .
H41B H 0.7423 0.6808 0.6212 0.024 Uiso 1 1 calc R U . . .
C42 C 0.5541(7) 0.4576(6) 0.7165(4) 0.0224(11) Uani 1 1 d . . . . .
H42A H 0.5610 0.3637 0.7612 0.034 Uiso 1 1 calc R U . . .
H42B H 0.6159 0.4559 0.6555 0.034 Uiso 1 1 calc R U . . .
H42C H 0.4189 0.4939 0.7107 0.034 Uiso 1 1 calc R U . . .
C43 C 0.8576(7) 0.4871(5) 0.7715(3) 0.0192(10) Uani 1 1 d . . . . .
H43 H 0.9237 0.5625 0.7788 0.023 Uiso 1 1 calc R U . . .
C44 C 0.8560(5) 0.3712(4) 0.8647(2) 0.0253(8) Uani 1 1 d . . . . .
H44A H 0.8051 0.4087 0.9150 0.038 Uiso 1 1 calc R U . . .
H44B H 0.9876 0.3288 0.8751 0.038 Uiso 1 1 calc R U . . .
H44C H 0.7744 0.3014 0.8642 0.038 Uiso 1 1 calc R U . . .
C45 C 0.9766(7) 0.4425(5) 0.6935(3) 0.0187(10) Uani 1 1 d . . . . .
C46 C 1.0893(8) 0.5336(7) 0.6253(4) 0.0241(13) Uani 1 1 d . . . . .
H46 H 1.0878 0.6256 0.6256 0.029 Uiso 1 1 calc R U . . .
C47 C 1.2047(8) 0.4932(7) 0.5562(4) 0.0293(13) Uani 1 1 d . . . . .
H47 H 1.2827 0.5570 0.5107 0.035 Uiso 1 1 calc R U . . .
C48 C 1.2067(9) 0.3618(7) 0.5535(4) 0.0323(14) Uani 1 1 d . . . . .
H48 H 1.2855 0.3344 0.5061 0.039 Uiso 1 1 calc R U . . .
C49 C 1.0936(9) 0.2694(6) 0.6199(4) 0.0373(15) Uani 1 1 d . . . . .
H49 H 1.0933 0.1782 0.6183 0.045 Uiso 1 1 calc R U . . .
C50 C 0.9801(7) 0.3106(6) 0.6890(4) 0.0311(12) Uani 1 1 d . . . . .
H50 H 0.9028 0.2464 0.7345 0.037 Uiso 1 1 calc R U . . .
C51 C 0.3570(6) 0.4006(5) 0.9599(3) 0.0223(10) Uani 1 1 d . . . . .
H51A H 0.2174 0.4283 0.9680 0.027 Uiso 1 1 calc R U . . .
H51B H 0.3721 0.3290 0.9291 0.027 Uiso 1 1 calc R U . . .
C52 C 0.4279(9) 0.3346(7) 1.0568(4) 0.0462(17) Uani 1 1 d . . . . .
H52A H 0.3546 0.2557 1.0922 0.069 Uiso 1 1 calc R U . . .
H52B H 0.4096 0.4027 1.0897 0.069 Uiso 1 1 calc R U . . .
H52C H 0.5650 0.3031 1.0506 0.069 Uiso 1 1 calc R U . . .

loop_
_atom_site_aniso_label
_atom_site_aniso_U_11
_atom_site_aniso_U_22
_atom_site_aniso_U_33
_atom_site_aniso_U_23
_atom_site_aniso_U_13
_atom_site_aniso_U_12
Zn1 0.0195(3) 0.0169(3) 0.0215(3) -0.0052(2) -0.0020(2) -0.0031(2)
Zn2 0.0171(3) 0.0170(3) 0.0209(3) -0.0064(2) -0.0034(2) -0.0003(2)
O1 0.0193(18) 0.020(2) 0.023(2) -0.0070(17) -0.0079(15) 0.0015(16)
O2 0.0205(18) 0.020(2) 0.0178(18) -0.0091(17) -0.0060(15) 0.0007(16)
N1 0.0148(18) 0.023(2) 0.023(2) -0.0099(19) -0.0041(16) 0.0011(17)
N2 0.0139(18) 0.012(2) 0.023(2) -0.0021(17) -0.0057(16) -0.0008(16)
C1 0.017(2) 0.018(3) 0.019(2) -0.008(2) -0.0001(19) -0.006(2)
C2 0.018(2) 0.014(2) 0.025(3) -0.005(2) -0.006(2) 0.0016(19)
C3 0.026(2) 0.020(3) 0.022(2) -0.008(2) -0.002(2) 0.000(2)
C4 0.033(3) 0.017(2) 0.023(2) -0.009(2) -0.013(2) 0.005(2)
C5 0.021(2) 0.022(3) 0.032(3) -0.012(2) -0.011(2) 0.006(2)
C6 0.018(2) 0.025(3) 0.030(3) -0.017(2) -0.0052(19) 0.007(2)
C7 0.046(3) 0.026(3) 0.026(3) -0.010(2) -0.015(2) 0.013(2)
C8 0.060(6) 0.048(5) 0.024(3) -0.009(3) -0.007(4) 0.025(4)
C9 0.063(5) 0.090(9) 0.038(4) -0.023(5) -0.032(4) -0.005(6)
C10 0.097(7) 0.034(4) 0.034(4) 0.002(3) -0.022(5) 0.005(5)
C8A 0.048(9) 0.045(9) 0.029(8) -0.009(7) -0.011(8) 0.021(8)
C9A 0.053(12) 0.046(12) 0.034(11) -0.013(9) -0.023(9) 0.005(9)
C10A 0.084(10) 0.049(9) 0.042(9) -0.008(7) -0.017(8) 0.000(8)
C11 0.017(2) 0.021(3) 0.020(3) -0.003(2) 0.001(2) -0.004(2)
C12 0.022(2) 0.021(2) 0.029(2) -0.008(2) -0.0093(18) -0.0036(18)
C13 0.023(2) 0.024(2) 0.023(2) -0.0073(19) -0.0087(18) 0.0044(19)
C14 0.0212(19) 0.065(3) 0.033(2) -0.032(2) -0.0071(16) 0.0090(19)
C15 0.0115(19) 0.024(2) 0.019(2) -0.0085(17) -0.0084(16) 0.0064(17)
C16 0.021(2) 0.016(3) 0.028(3) -0.011(2) -0.003(2) 0.002(2)
C17 0.019(2) 0.025(3) 0.027(3) -0.011(2) 0.002(2) -0.003(2)
C18 0.024(2) 0.037(3) 0.023(2) -0.013(2) -0.0025(19) 0.005(2)
C19 0.040(3) 0.023(3) 0.032(3) -0.015(2) -0.011(2) 0.008(2)
C20 0.026(2) 0.016(2) 0.026(2) -0.0044(18) -0.0093(18) 0.0005(17)
C21 0.048(3) 0.028(3) 0.042(3) -0.006(2) -0.007(3) -0.017(3)
C22 0.052(3) 0.023(3) 0.045(3) -0.001(2) 0.008(3) -0.009(2)
C31 0.023(3) 0.013(3) 0.027(3) -0.008(2) -0.011(2) 0.002(2)
C32 0.014(2) 0.014(2) 0.020(2) -0.004(2) -0.0008(17) -0.0021(18)
C33 0.019(2) 0.017(2) 0.023(2) -0.006(2) 0.0003(18) 0.0041(18)
C34 0.023(2) 0.020(3) 0.021(2) -0.006(2) -0.0006(18) 0.002(2)
C35 0.023(2) 0.020(3) 0.033(3) -0.011(2) -0.013(2) 0.009(2)
C36 0.018(2) 0.019(2) 0.023(2) -0.013(2) -0.0023(18) 0.0020(19)
C37 0.038(3) 0.037(3) 0.022(3) -0.006(2) -0.008(2) 0.016(2)
C38 0.039(8) 0.047(9) 0.016(4) -0.007(5) 0.000(6) 0.008(6)
C39 0.049(6) 0.079(11) 0.024(5) -0.016(7) -0.021(4) 0.008(8)
C40 0.081(11) 0.046(7) 0.027(5) 0.003(5) -0.013(8) 0.011(9)
C38A 0.050(10) 0.046(8) 0.025(6) -0.007(6) -0.006(7) -0.001(7)
C39A 0.056(7) 0.080(11) 0.030(6) -0.006(8) -0.009(5) -0.005(8)
C40A 0.067(10) 0.037(6) 0.032(5) 0.005(5) -0.007(8) -0.012(8)
C41 0.015(2) 0.017(3) 0.026(3) -0.005(2) -0.003(2) 0.001(2)
C42 0.023(2) 0.020(2) 0.025(2) -0.0080(19) -0.0077(18) 0.0058(18)
C43 0.0164(19) 0.018(2) 0.023(2) -0.0077(17) -0.0026(17) 0.0019(16)
C44 0.0235(18) 0.027(2) 0.0238(18) -0.0066(16) -0.0083(15) 0.0065(16)
C45 0.015(2) 0.018(2) 0.024(2) -0.0077(18) -0.0103(17) 0.0039(16)
C46 0.023(2) 0.024(3) 0.029(3) -0.010(2) -0.010(2) -0.003(2)
C47 0.024(3) 0.037(3) 0.026(3) -0.008(2) -0.006(2) 0.000(2)
C48 0.034(3) 0.037(3) 0.031(3) -0.022(2) -0.003(2) 0.006(2)
C49 0.041(3) 0.021(3) 0.054(4) -0.021(3) 0.002(3) -0.002(2)
C50 0.028(2) 0.026(3) 0.038(3) -0.012(2) 0.006(2) -0.004(2)
C51 0.019(2) 0.024(2) 0.023(2) -0.0042(18) -0.0025(17) -0.0061(17)
C52 0.062(4) 0.041(4) 0.032(3) 0.004(3) -0.023(3) -0.017(3)

loop_
_atom_type_symbol
_atom_type_description
_atom_type_scat_dispersion_real
_atom_type_scat_dispersion_imag
_atom_type_scat_source
C C 0.0033 0.0016 'International Tables Vol C Tables 4.2.6.8 and 6.1.1.4'
H H 0.0000 0.0000 'International Tables Vol C Tables 4.2.6.8 and 6.1.1.4'
N N 0.0061 0.0033 'International Tables Vol C Tables 4.2.6.8 and 6.1.1.4'
O O 0.0106 0.0060 'International Tables Vol C Tables 4.2.6.8 and 6.1.1.4'
Zn Zn 0.2839 1.4301 'International Tables Vol C Tables 4.2.6.8 and 6.1.1.4'

loop_
_geom_angle_atom_site_label_1
_geom_angle_atom_site_label_2
_geom_angle_atom_site_label_3
_geom_angle
C21 Zn1 O1 138.5(2)
C21 Zn1 O2 119.3(2)
O1 Zn1 O2 80.63(15)
C21 Zn1 N1 110.5(2)
O1 Zn1 N1 92.35(16)
O2 Zn1 N1 110.76(16)
C21 Zn1 Zn2 145.26(18)
O1 Zn1 Zn2 41.02(11)
O2 Zn1 Zn2 39.65(10)
N1 Zn1 Zn2 103.97(14)
C51 Zn2 O2 127.15(17)
C51 Zn2 O1 122.51(18)
O2 Zn2 O1 80.86(15)
C51 Zn2 N2 119.1(2)
O2 Zn2 N2 93.37(15)
O1 Zn2 N2 105.27(16)
C51 Zn2 Zn1 137.24(16)
O2 Zn2 Zn1 41.07(10)
O1 Zn2 Zn1 39.82(10)
N2 Zn2 Zn1 103.58(13)
C1 O1 Zn1 122.6(3)
C1 O1 Zn2 119.5(3)
Zn1 O1 Zn2 99.16(14)
C31 O2 Zn2 122.6(3)
C31 O2 Zn1 121.3(3)
Zn2 O2 Zn1 99.28(14)
C11 N1 C12 109.3(4)
C11 N1 C13 113.5(4)
C12 N1 C13 108.6(4)
C11 N1 Zn1 109.1(3)
C12 N1 Zn1 106.6(3)
C13 N1 Zn1 109.5(3)
C42 N2 C41 110.2(4)
C42 N2 C43 112.2(4)
C41 N2 C43 109.1(4)
C42 N2 Zn2 105.9(3)
C41 N2 Zn2 109.1(3)
C43 N2 Zn2 110.3(3)
O1 C1 C2 122.6(5)
O1 C1 C6 118.9(5)
C2 C1 C6 118.5(5)
C1 C2 C3 120.0(5)
C1 C2 C11 120.6(5)
C3 C2 C11 119.4(5)
C4 C3 C2 122.5(5)
C4 C3 H3 118.8
C2 C3 H3 118.8
C5 C4 C3 117.1(5)
C5 C4 C7 120.5(5)
C3 C4 C7 122.3(5)
C4 C5 C6 122.2(5)
C4 C5 H5 118.9
C6 C5 H5 118.9
C5 C6 C1 119.7(5)
C5 C6 H6 120.2
C1 C6 H6 120.2
C10 C7 C9 110.6(7)
C10 C7 C8 107.1(7)
C9 C7 C8 108.0(7)
C8A C7 C4 112.5(13)
C10 C7 C4 108.6(6)
C9 C7 C4 109.9(6)
C8 C7 C4 112.5(5)
C8A C7 C9A 109.4(17)
C4 C7 C9A 110.0(12)
C8A C7 C10A 114(2)
C4 C7 C10A 101.5(16)
C9A C7 C10A 110(2)
C7 C8 H8A 109.5
C7 C8 H8B 109.5
H8A C8 H8B 109.5
C7 C8 H8C 109.5
H8A C8 H8C 109.5
H8B C8 H8C 109.5
C7 C9 H9A 109.5
C7 C9 H9B 109.5
H9A C9 H9B 109.5
C7 C9 H9C 109.5
H9A C9 H9C 109.5
H9B C9 H9C 109.5
C7 C10 H10A 109.5
C7 C10 H10B 109.5
H10A C10 H10B 109.5
C7 C10 H10C 109.5
H10A C10 H10C 109.5
H10B C10 H10C 109.5
C7 C8A H8D 109.5
C7 C8A H8E 109.5
H8D C8A H8E 109.5
C7 C8A H8F 109.5
H8D C8A H8F 109.5
H8E C8A H8F 109.5
C7 C9A H9D 109.5
C7 C9A H9E 109.5
H9D C9A H9E 109.5
C7 C9A H9F 109.5
H9D C9A H9F 109.5
H9E C9A H9F 109.5
C7 C10A H10D 109.5
C7 C10A H10E 109.5
H10D C10A H10E 109.5
C7 C10A H10F 109.5
H10D C10A H10F 109.5
H10E C10A H10F 109.5
N1 C11 C2 113.7(5)
N1 C11 H11A 108.8
C2 C11 H11A 108.8
N1 C11 H11B 108.8
C2 C11 H11B 108.8
H11A C11 H11B 107.7
N1 C12 H12A 109.5
N1 C12 H12B 109.5
H12A C12 H12B 109.5
N1 C12 H12C 109.5
H12A C12 H12C 109.5
H12B C12 H12C 109.5
C15 C13 C14 112.6(4)
C15 C13 N1 115.7(4)
C14 C13 N1 111.3(4)
C15 C13 H13 105.4
C14 C13 H13 105.4
N1 C13 H13 105.4
C13 C14 H14A 109.5
C13 C14 H14B 109.5
H14A C14 H14B 109.5
C13 C14 H14C 109.5
H14A C14 H14C 109.5
H14B C14 H14C 109.5
C20 C15 C16 118.2(5)
C20 C15 C13 119.8(5)
C16 C15 C13 121.7(5)
C17 C16 C15 120.3(5)
C17 C16 H16 119.8
C15 C16 H16 119.8
C16 C17 C18 120.8(6)
C16 C17 H17 119.6
C18 C17 H17 119.6
C19 C18 C17 118.9(6)
C19 C18 H18 120.5
C17 C18 H18 120.5
C20 C19 C18 121.4(6)
C20 C19 H19 119.3
C18 C19 H19 119.3
C19 C20 C15 120.3(5)
C19 C20 H20 119.8
C15 C20 H20 119.8
C22 C21 Zn1 119.7(4)
C22 C21 H21A 107.4
Zn1 C21 H21A 107.4
C22 C21 H21B 107.4
Zn1 C21 H21B 107.4
H21A C21 H21B 106.9
C21 C22 H22A 109.5
C21 C22 H22B 109.5
H22A C22 H22B 109.5
C21 C22 H22C 109.5
H22A C22 H22C 109.5
H22B C22 H22C 109.5
O2 C31 C36 120.5(5)
O2 C31 C32 120.4(4)
C36 C31 C32 119.1(5)
C33 C32 C31 118.3(4)
C33 C32 C41 120.1(5)
C31 C32 C41 121.2(5)
C32 C33 C34 123.1(5)
C32 C33 H33 118.4
C34 C33 H33 118.4
C35 C34 C33 116.1(5)
C35 C34 C37 120.5(5)
C33 C34 C37 123.3(5)
C36 C35 C34 122.1(5)
C36 C35 H35 118.9
C34 C35 H35 118.9
C31 C36 C35 121.0(5)
C31 C36 H36 119.5
C35 C36 H36 119.5
C39A C37 C38A 105.5(17)
C39A C37 C34 114.2(13)
C40 C37 C34 112.1(9)
C38A C37 C34 114.3(12)
C40 C37 C38 109.7(12)
C34 C37 C38 111.7(9)
C40 C37 C39 107.2(10)
C34 C37 C39 106.8(9)
C38 C37 C39 109.1(12)
C39A C37 C40A 107.9(13)
C38A C37 C40A 111.2(13)
C34 C37 C40A 103.7(10)
C37 C38 H38A 109.5
C37 C38 H38B 109.5
H38A C38 H38B 109.5
C37 C38 H38C 109.5
H38A C38 H38C 109.5
H38B C38 H38C 109.5
C37 C39 H39A 109.5
C37 C39 H39B 109.5
H39A C39 H39B 109.5
C37 C39 H39C 109.5
H39A C39 H39C 109.5
H39B C39 H39C 109.5
C37 C40 H40A 109.5
C37 C40 H40B 109.5
H40A C40 H40B 109.5
C37 C40 H40C 109.5
H40A C40 H40C 109.5
H40B C40 H40C 109.5
C37 C38A H38D 109.5
C37 C38A H38E 109.5
H38D C38A H38E 109.5
C37 C38A H38F 109.5
H38D C38A H38F 109.5
H38E C38A H38F 109.5
C37 C39A H39D 109.5
C37 C39A H39E 109.5
H39D C39A H39E 109.5
C37 C39A H39F 109.5
H39D C39A H39F 109.5
H39E C39A H39F 109.5
C37 C40A H40D 109.5
C37 C40A H40E 109.5
H40D C40A H40E 109.5
C37 C40A H40F 109.5
H40D C40A H40F 109.5
H40E C40A H40F 109.5
C32 C41 N2 113.7(5)
C32 C41 H41A 108.8
N2 C41 H41A 108.8
C32 C41 H41B 108.8
N2 C41 H41B 108.8
H41A C41 H41B 107.7
N2 C42 H42A 109.5
N2 C42 H42B 109.5
H42A C42 H42B 109.5
N2 C42 H42C 109.5
H42A C42 H42C 109.5
H42B C42 H42C 109.5
N2 C43 C44 110.7(4)
N2 C43 C45 114.0(4)
C44 C43 C45 111.9(4)
N2 C43 H43 106.6
C44 C43 H43 106.6
C45 C43 H43 106.6
C43 C44 H44A 109.5
C43 C44 H44B 109.5
H44A C44 H44B 109.5
C43 C44 H44C 109.5
H44A C44 H44C 109.5
H44B C44 H44C 109.5
C46 C45 C50 117.4(5)
C46 C45 C43 120.5(5)
C50 C45 C43 122.2(5)
C45 C46 C47 121.3(6)
C45 C46 H46 119.4
C47 C46 H46 119.4
C48 C47 C46 120.4(6)
C48 C47 H47 119.8
C46 C47 H47 119.8
C47 C48 C49 119.6(6)
C47 C48 H48 120.2
C49 C48 H48 120.2
C48 C49 C50 119.5(6)
C48 C49 H49 120.2
C50 C49 H49 120.2
C45 C50 C49 121.9(5)
C45 C50 H50 119.1
C49 C50 H50 119.1
C52 C51 Zn2 117.3(4)
C52 C51 H51A 108.0
Zn2 C51 H51A 108.0
C52 C51 H51B 108.0
Zn2 C51 H51B 108.0
H51A C51 H51B 107.2
C51 C52 H52A 109.5
C51 C52 H52B 109.5
H52A C52 H52B 109.5
C51 C52 H52C 109.5
H52A C52 H52C 109.5
H52B C52 H52C 109.5

loop_
_geom_bond_atom_site_label_1
_geom_bond_atom_site_label_2
_geom_bond_distance
Zn1 C21 1.977(6)
Zn1 O1 2.009(4)
Zn1 O2 2.062(4)
Zn1 N1 2.173(5)
Zn1 Zn2 3.0967(10)
Zn2 C51 1.986(5)
Zn2 O2 2.002(4)
Zn2 O1 2.059(4)
Zn2 N2 2.157(5)
O1 C1 1.352(6)
O2 C31 1.366(6)
N1 C11 1.482(7)
N1 C12 1.484(7)
N1 C13 1.518(6)
N2 C42 1.475(7)
N2 C41 1.512(7)
N2 C43 1.515(6)
C1 C2 1.382(8)
C1 C6 1.414(7)
C2 C3 1.397(7)
C2 C11 1.523(7)
C3 C4 1.390(7)
C3 H3 0.9500
C4 C5 1.371(8)
C4 C7 1.549(8)
C5 C6 1.401(8)
C5 H5 0.9500
C6 H6 0.9500
C7 C8A 1.44(4)
C7 C10 1.520(11)
C7 C9 1.540(11)
C7 C8 1.541(10)
C7 C9A 1.56(3)
C7 C10A 1.65(5)
C8 H8A 0.9800
C8 H8B 0.9800
C8 H8C 0.9800
C9 H9A 0.9800
C9 H9B 0.9800
C9 H9C 0.9800
C10 H10A 0.9800
C10 H10B 0.9800
C10 H10C 0.9800
C8A H8D 0.9800
C8A H8E 0.9800
C8A H8F 0.9800
C9A H9D 0.9800
C9A H9E 0.9800
C9A H9F 0.9800
C10A H10D 0.9800
C10A H10E 0.9800
C10A H10F 0.9800
C11 H11A 0.9900
C11 H11B 0.9900
C12 H12A 0.9800
C12 H12B 0.9800
C12 H12C 0.9800
C13 C15 1.514(7)
C13 C14 1.515(6)
C13 H13 1.0000
C14 H14A 0.9800
C14 H14B 0.9800
C14 H14C 0.9800
C15 C20 1.396(7)
C15 C16 1.404(8)
C16 C17 1.378(8)
C16 H16 0.9500
C17 C18 1.378(8)
C17 H17 0.9500
C18 C19 1.378(9)
C18 H18 0.9500
C19 C20 1.369(8)
C19 H19 0.9500
C20 H20 0.9500
C21 C22 1.483(8)
C21 H21A 0.9900
C21 H21B 0.9900
C22 H22A 0.9800
C22 H22B 0.9800
C22 H22C 0.9800
C31 C36 1.378(7)
C31 C32 1.406(8)
C32 C33 1.398(7)
C32 C41 1.505(6)
C33 C34 1.399(7)
C33 H33 0.9500
C34 C35 1.390(8)
C34 C37 1.528(8)
C35 C36 1.381(7)
C35 H35 0.9500
C36 H36 0.9500
C37 C39A 1.39(3)
C37 C40 1.45(2)
C37 C38A 1.48(3)
C37 C38 1.57(2)
C37 C39 1.64(2)
C37 C40A 1.65(3)
C38 H38A 0.9800
C38 H38B 0.9800
C38 H38C 0.9800
C39 H39A 0.9800
C39 H39B 0.9800
C39 H39C 0.9800
C40 H40A 0.9800
C40 H40B 0.9800
C40 H40C 0.9800
C38A H38D 0.9800
C38A H38E 0.9800
C38A H38F 0.9800
C39A H39D 0.9800
C39A H39E 0.9800
C39A H39F 0.9800
C40A H40D 0.9800
C40A H40E 0.9800
C40A H40F 0.9800
C41 H41A 0.9900
C41 H41B 0.9900
C42 H42A 0.9800
C42 H42B 0.9800
C42 H42C 0.9800
C43 C44 1.522(6)
C43 C45 1.529(7)
C43 H43 1.0000
C44 H44A 0.9800
C44 H44B 0.9800
C44 H44C 0.9800
C45 C46 1.384(8)
C45 C50 1.384(8)
C46 C47 1.390(9)
C46 H46 0.9500
C47 C48 1.370(9)
C47 H47 0.9500
C48 C49 1.380(9)
C48 H48 0.9500
C49 C50 1.389(8)
C49 H49 0.9500
C50 H50 0.9500
C51 C52 1.527(7)
C51 H51A 0.9900
C51 H51B 0.9900
C52 H52A 0.9800
C52 H52B 0.9800
C52 H52C 0.9800

loop_
_geom_torsion_atom_site_label_1
_geom_torsion_atom_site_label_2
_geom_torsion_atom_site_label_3
_geom_torsion_atom_site_label_4
_geom_torsion
Zn1 O1 C1 C2 41.6(7)
Zn2 O1 C1 C2 -83.8(6)
Zn1 O1 C1 C6 -140.4(5)
Zn2 O1 C1 C6 94.1(5)
O1 C1 C2 C3 177.8(5)
C6 C1 C2 C3 -0.2(9)
O1 C1 C2 C11 -0.6(9)
C6 C1 C2 C11 -178.5(6)
C1 C2 C3 C4 -0.7(9)
C11 C2 C3 C4 177.6(6)
C2 C3 C4 C5 2.2(9)
C2 C3 C4 C7 -175.7(6)
C3 C4 C5 C6 -2.7(10)
C7 C4 C5 C6 175.2(6)
C4 C5 C6 C1 1.9(10)
O1 C1 C6 C5 -178.4(5)
C2 C1 C6 C5 -0.3(9)
C5 C4 C7 C8A 131(2)
C3 C4 C7 C8A -52(2)
C5 C4 C7 C10 -74.5(9)
C3 C4 C7 C10 103.2(8)
C5 C4 C7 C9 46.6(9)
C3 C4 C7 C9 -135.6(8)
C5 C4 C7 C8 167.0(8)
C3 C4 C7 C8 -15.2(10)
C5 C4 C7 C9A 8.4(17)
C3 C4 C7 C9A -173.8(16)
C5 C4 C7 C10A -107.5(19)
C3 C4 C7 C10A 70(2)
C12 N1 C11 C2 -53.8(6)
C13 N1 C11 C2 -175.1(4)
Zn1 N1 C11 C2 62.4(5)
C1 C2 C11 N1 -58.7(8)
C3 C2 C11 N1 123.0(6)
C11 N1 C13 C15 61.3(6)
C12 N1 C13 C15 -60.4(6)
Zn1 N1 C13 C15 -176.5(4)
C11 N1 C13 C14 -68.9(6)
C12 N1 C13 C14 169.4(4)
Zn1 N1 C13 C14 53.4(5)
C14 C13 C15 C20 -130.9(4)
N1 C13 C15 C20 99.6(6)
C14 C13 C15 C16 42.8(6)
N1 C13 C15 C16 -86.7(6)
C20 C15 C16 C17 0.4(7)
C13 C15 C16 C17 -173.4(5)
C15 C16 C17 C18 1.6(8)
C16 C17 C18 C19 -2.4(8)
C17 C18 C19 C20 1.2(8)
C18 C19 C20 C15 0.9(7)
C16 C15 C20 C19 -1.7(7)
C13 C15 C20 C19 172.3(4)
Zn2 O2 C31 C36 137.0(5)
Zn1 O2 C31 C36 -95.3(6)
Zn2 O2 C31 C32 -41.7(7)
Zn1 O2 C31 C32 86.0(6)
O2 C31 C32 C33 -177.4(5)
C36 C31 C32 C33 3.9(9)
O2 C31 C32 C41 -4.2(9)
C36 C31 C32 C41 177.1(6)
C31 C32 C33 C34 -1.2(9)
C41 C32 C33 C34 -174.5(6)
C32 C33 C34 C35 -0.2(9)
C32 C33 C34 C37 176.6(6)
C33 C34 C35 C36 -1.2(9)
C37 C34 C35 C36 -178.1(6)
O2 C31 C36 C35 176.0(5)
C32 C31 C36 C35 -5.3(9)
C34 C35 C36 C31 4.1(10)
C35 C34 C37 C39A -33.1(18)
C33 C34 C37 C39A 150.2(17)
C35 C34 C37 C40 63.3(14)
C33 C34 C37 C40 -113.3(13)
C35 C34 C37 C38A -154.8(13)
C33 C34 C37 C38A 28.6(15)
C35 C34 C37 C38 -173.1(11)
C33 C34 C37 C38 10.3(13)
C35 C34 C37 C39 -53.8(11)
C33 C34 C37 C39 129.5(10)
C35 C34 C37 C40A 84.0(12)
C33 C34 C37 C40A -92.7(12)
C33 C32 C41 N2 -124.9(6)
C31 C32 C41 N2 62.0(7)
C42 N2 C41 C32 55.7(6)
C43 N2 C41 C32 179.3(4)
Zn2 N2 C41 C32 -60.1(5)
C42 N2 C43 C44 -77.3(5)
C41 N2 C43 C44 160.3(4)
Zn2 N2 C43 C44 40.5(5)
C42 N2 C43 C45 49.9(6)
C41 N2 C43 C45 -72.6(6)
Zn2 N2 C43 C45 167.6(4)
N2 C43 C45 C46 91.5(6)
C44 C43 C45 C46 -141.9(4)
N2 C43 C45 C50 -89.9(6)
C44 C43 C45 C50 36.7(6)
C50 C45 C46 C47 -1.4(7)
C43 C45 C46 C47 177.2(5)
C45 C46 C47 C48 1.1(8)
C46 C47 C48 C49 -0.1(8)
C47 C48 C49 C50 -0.4(9)
C46 C45 C50 C49 0.8(7)
C43 C45 C50 C49 -177.8(5)
C48 C49 C50 C45 0.1(8)
